data_7218420
loop_
_publ_author_name
'Helten, Stella'
'Sahoo, Basudev'
'Bon, Volodymyr'
'Senkovska, Irena'
'Kaskel, Stefan'
'Glorius, Frank'

_publ_section_title
;
 Copolymerisation at work: the first example of a highly porous MOF
 comprising a triarylborane-based linker
;
_journal_issue 2
_journal_name_full CrystEngComm
_journal_page_first 307
_journal_paper_doi 10.1039/C4CE01400F
_journal_volume 17
_journal_year 2015
_chemical_formula_moiety Zn4O(C27H24BO6)4/3(C8H4O4)
_chemical_formula_sum 'C121.5 H206.5 B1.33 N15.5 O28.5 Zn4'
_chemical_formula_weight 2616.40
_chemical_name_common DUT-6-boron
_chemical_name_systematic DUT-6
_chemical_properties_physical Moisture-sensitive
_space_group_crystal_system cubic
_space_group_IT_number 223
_space_group_name_Hall '-P 4n 2 3'
_space_group_name_H-M_alt 'P m -3 n'
_symmetry_space_group_name_Hall '-P 4n 2 3'
_symmetry_space_group_name_H-M 'P m -3 n'
_atom_sites_solution_hydrogens geom
_audit_creation_method SHELXL-2013
_cell_angle_alpha 90
_cell_angle_beta 90
_cell_angle_gamma 90
_cell_formula_units_Z 6
_cell_length_a 26.510(3)
_cell_length_b 26.510(3)
_cell_length_c 26.510(3)
_cell_measurement_reflns_used 268
_cell_measurement_temperature 293(2)
_cell_measurement_theta_max 22.14
_cell_measurement_theta_min 3.85
_cell_volume 18631(4)
_computing_cell_refinement 'Mosflm 1.0.5'
_computing_data_collection 'marCCD 1994-2002'
_computing_data_reduction Scala
_computing_molecular_graphics 'Diamond 3.1'
_computing_publication_material enCIFer
_computing_structure_refinement 'SHELXL-97 (Sheldrick, 2008)'
_computing_structure_solution 'SHELXS-97 (Sheldrick, 2008)'
_diffrn_ambient_temperature 293(2)
_diffrn_measured_fraction_theta_full 0.499
_diffrn_measured_fraction_theta_max 0.930
_diffrn_measurement_device_type 'MX-225 CCD'
_diffrn_measurement_method '\D\f scans'
_diffrn_radiation_monochromator 'Si 111'
_diffrn_radiation_probe x-ray
_diffrn_radiation_type synchrotron
_diffrn_radiation_wavelength 0.88561
_diffrn_reflns_av_R_equivalents 0.1156
_diffrn_reflns_av_unetI/netI 0.0672
_diffrn_reflns_Laue_measured_fraction_full 0.499
_diffrn_reflns_Laue_measured_fraction_max 0.930
_diffrn_reflns_limit_h_max 25
_diffrn_reflns_limit_h_min -12
_diffrn_reflns_limit_k_max 24
_diffrn_reflns_limit_k_min -25
_diffrn_reflns_limit_l_max 16
_diffrn_reflns_limit_l_min -25
_diffrn_reflns_number 11962
_diffrn_reflns_point_group_measured_fraction_full 0.499
_diffrn_reflns_point_group_measured_fraction_max 0.930
_diffrn_reflns_theta_full 32.098
_diffrn_reflns_theta_max 25.391
_diffrn_reflns_theta_min 1.354
_diffrn_source synchrotron
_diffrn_source_type 'BESSY BL MX-14.2'
_exptl_absorpt_coefficient_mu 1.513
_exptl_crystal_colour colorless
_exptl_crystal_density_diffrn 1.399
_exptl_crystal_description cuboctahedra
_exptl_crystal_F_000 8392
_exptl_crystal_recrystallization_method 'solvothermal synthesis'
_platon_squeeze_details
;
The number of SQUEEZEd electrons (867 per formula unit) corresponds to 
15.5 DEF molecules per formula unit.
;
_refine_diff_density_max 0.183
_refine_diff_density_min -0.774
_refine_diff_density_rms 0.063
_refine_ls_extinction_method none
_refine_ls_goodness_of_fit_ref 1.098
_refine_ls_hydrogen_treatment constr
_refine_ls_matrix_type full
_refine_ls_number_parameters 82
_refine_ls_number_reflns 1506
_refine_ls_number_restraints 11
_refine_ls_restrained_S_all 1.109
_refine_ls_R_factor_all 0.1383
_refine_ls_R_factor_gt 0.1167
_refine_ls_shift/su_max 0.000
_refine_ls_shift/su_mean 0.000
_refine_ls_structure_factor_coef Fsqd
_refine_ls_weighting_details 'w=1/[\s^2^(Fo^2^)+(0.2700P)^2^] where P=(Fo^2^+2Fc^2^)/3'
_refine_ls_weighting_scheme calc
_refine_ls_wR_factor_gt 0.3529
_refine_ls_wR_factor_ref 0.3864
_reflns_Friedel_coverage 0.000
_reflns_number_gt 850
_reflns_number_total 1506
_reflns_threshold_expression 'I > 2\s(I)'
_cod_data_source_file c4ce01400f2.cif
_cod_data_source_block DUT-6_boron
_cod_depositor_comments 'Adding full bibliography for 7218420.cif.'
_cod_original_cell_volume 18631(6)
_cod_original_formula_sum 'C121.50 H206.50 B1.33 N15.50 O28.50 Zn4'
_cod_database_code 7218420
_shelx_space_group_comment
;
The symmetry employed for this shelxl refinement is uniquely defined
by the following loop, which should always be used as a source of
symmetry information in preference to the above space-group names.
They are only intended as comments.
;
_shelxl_version_number 2013-4

loop_
_space_group_symop_operation_xyz
'x, y, z'
'-x, -y, z'
'-x, y, -z'
'x, -y, -z'
'z, x, y'
'z, -x, -y'
'-z, -x, y'
'-z, x, -y'
'y, z, x'
'-y, z, -x'
'y, -z, -x'
'-y, -z, x'
'y+1/2, x+1/2, -z+1/2'
'-y+1/2, -x+1/2, -z+1/2'
'y+1/2, -x+1/2, z+1/2'
'-y+1/2, x+1/2, z+1/2'
'x+1/2, z+1/2, -y+1/2'
'-x+1/2, z+1/2, y+1/2'
'-x+1/2, -z+1/2, -y+1/2'
'x+1/2, -z+1/2, y+1/2'
'z+1/2, y+1/2, -x+1/2'
'z+1/2, -y+1/2, x+1/2'
'-z+1/2, y+1/2, x+1/2'
'-z+1/2, -y+1/2, -x+1/2'
'-x, -y, -z'
'x, y, -z'
'x, -y, z'
'-x, y, z'
'-z, -x, -y'
'-z, x, y'
'z, x, -y'
'z, -x, y'
'-y, -z, -x'
'y, -z, x'
'-y, z, x'
'y, z, -x'
'-y-1/2, -x-1/2, z-1/2'
'y-1/2, x-1/2, z-1/2'
'-y-1/2, x-1/2, -z-1/2'
'y-1/2, -x-1/2, -z-1/2'
'-x-1/2, -z-1/2, y-1/2'
'x-1/2, -z-1/2, -y-1/2'
'x-1/2, z-1/2, y-1/2'
'-x-1/2, z-1/2, -y-1/2'
'-z-1/2, -y-1/2, x-1/2'
'-z-1/2, y-1/2, -x-1/2'
'z-1/2, -y-1/2, -x-1/2'
'z-1/2, y-1/2, x-1/2'

loop_
_atom_site_label
_atom_site_type_symbol
_atom_site_fract_x
_atom_site_fract_y
_atom_site_fract_z
_atom_site_U_iso_or_equiv
_atom_site_adp_type
_atom_site_occupancy
_atom_site_site_symmetry_order
_atom_site_calc_flag
_atom_site_refinement_flags_posn
_atom_site_refinement_flags_adp
_atom_site_refinement_flags_occupancy
Zn1 Zn 0.0000 0.20408(12) 0.44130(6) 0.306(2) Uani 1 2 d S T P
O1 O 0.0621(4) 0.2148(5) 0.4023(4) 0.331(5) Uani 1 1 d D . .
O2 O 0.0000 0.1279(6) 0.4616(4) 0.319(6) Uani 1 2 d DS T P
O3 O 0.0000 0.2500 0.5000 0.300(10) Uani 1 8 d S T P
B1 B 0.2500 0.2500 0.2500 0.222(9) Uani 1 6 d S T P
C1 C 0.0942(7) 0.2500 0.4058(7) 0.363(19) Uani 1 2 d DS T P
C2 C 0.1347(4) 0.2500 0.3653(4) 0.281(10) Uani 1 2 d DS T P
C3 C 0.1634(6) 0.2930(4) 0.3579(6) 0.302(6) Uani 1 1 d D . .
H3 H 0.1586 0.3212 0.3782 0.363 Uiso 1 1 calc R U .
C4 C 0.1994(5) 0.2936(5) 0.3199(5) 0.265(5) Uani 1 1 d D . .
C5 C 0.2087(4) 0.2500 0.2913(4) 0.239(6) Uani 1 2 d DS T P
C6 C 0.2263(6) 0.3441(6) 0.3114(7) 0.368(9) Uani 1 1 d D . .
H6A H 0.2510 0.3404 0.2853 0.552 Uiso 1 1 calc R U .
H6B H 0.2426 0.3544 0.3421 0.552 Uiso 1 1 calc R U .
H6C H 0.2020 0.3692 0.3016 0.552 Uiso 1 1 calc R U .
C7 C 0.0000 0.1042(8) 0.5000 0.256(10) Uani 1 4 d DS T P
C8 C 0.0000 0.0500(5) 0.5000 0.288(12) Uani 1 4 d DS T P
C9 C 0.0000 0.0257(4) 0.4570(4) 0.340(18) Uani 1 2 d DS T P
H9 H 0.0000 0.0434 0.4267 0.408 Uiso 1 2 calc R U P

loop_
_atom_site_aniso_label
_atom_site_aniso_U_11
_atom_site_aniso_U_22
_atom_site_aniso_U_33
_atom_site_aniso_U_23
_atom_site_aniso_U_13
_atom_site_aniso_U_12
Zn1 0.1816(19) 0.559(5) 0.1761(19) -0.0171(16) 0.000 0.000
O1 0.279(9) 0.442(16) 0.274(9) 0.051(9) 0.071(6) 0.028(8)
O2 0.347(13) 0.348(13) 0.261(11) 0.110(10) 0.000 0.000
O3 0.175(7) 0.55(3) 0.175(7) 0.000 0.000 0.000
B1 0.222(9) 0.222(9) 0.222(9) 0.042(12) 0.042(12) 0.042(12)
C1 0.42(3) 0.25(2) 0.42(3) -0.002(14) 0.01(4) -0.002(14)
C2 0.212(8) 0.42(3) 0.212(8) 0.040(12) 0.113(10) 0.040(12)
C3 0.304(14) 0.234(11) 0.369(15) 0.040(9) 0.162(13) 0.044(8)
C4 0.269(11) 0.264(14) 0.262(10) 0.046(9) 0.107(9) 0.063(10)
C5 0.252(8) 0.213(11) 0.252(8) 0.087(8) 0.117(10) 0.087(8)
C6 0.45(2) 0.273(13) 0.387(18) 0.024(12) 0.196(17) 0.015(13)
C7 0.167(13) 0.37(4) 0.23(3) 0.000 0.000 0.000
C8 0.250(19) 0.45(3) 0.168(17) 0.000 0.000 0.000
C9 0.326(16) 0.52(6) 0.175(10) 0.032(14) 0.000 0.000

loop_
_atom_type_symbol
_atom_type_description
_atom_type_scat_dispersion_real
_atom_type_scat_dispersion_imag
_atom_type_scat_source
C C 0.0060 0.0030 'International Tables Vol C Tables 4.2.6.8 and 6.1.1.4'
H H 0.0000 0.0000 'International Tables Vol C Tables 4.2.6.8 and 6.1.1.4'
B B 0.0030 0.0010 'International Tables Vol C Tables 4.2.6.8 and 6.1.1.4'
O O 0.0180 0.0100 'International Tables Vol C Tables 4.2.6.8 and 6.1.1.4'
Zn Zn 0.0350 2.0980 'International Tables Vol C Tables 4.2.6.8 and 6.1.1.4'

loop_
_geom_angle_atom_site_label_1
_geom_angle_atom_site_label_2
_geom_angle_atom_site_label_3
_geom_angle
_geom_angle_site_symmetry_1
_geom_angle_site_symmetry_3
O1 Zn1 O1 113.9(6) 28 .
O1 Zn1 O3 109.0(3) 28 .
O1 Zn1 O3 109.0(3) . .
O1 Zn1 O2 106.0(4) 28 .
O1 Zn1 O2 106.0(4) . .
O3 Zn1 O2 113.1(4) . .
O1 Zn1 Zn1 121.7(3) 28 26_556
O1 Zn1 Zn1 121.7(3) . 26_556
O3 Zn1 Zn1 38.03(8) . 26_556
O2 Zn1 Zn1 75.1(4) . 26_556
C1 O1 Zn1 129.1(14) . .
C7 O2 Zn1 136.5(15) . .
Zn1 O3 Zn1 103.93(16) 45_666 22_455
Zn1 O3 Zn1 112.31(9) 45_666 26_556
Zn1 O3 Zn1 112.31(9) 22_455 26_556
Zn1 O3 Zn1 112.31(9) 45_666 .
Zn1 O3 Zn1 112.31(9) 22_455 .
Zn1 O3 Zn1 103.93(16) 26_556 .
C5 B1 C5 120.000(2) 9 5
C5 B1 C5 120.000(1) 9 .
C5 B1 C5 120.000(1) 5 .
O1 C1 O1 130(2) 24 .
O1 C1 C2 115.0(11) 24 .
O1 C1 C2 115.0(11) . .
C3 C2 C3 121.5(13) . 24
C3 C2 C1 119.3(6) . .
C3 C2 C1 119.3(6) 24 .
C2 C3 C4 119.4(12) . .
C2 C3 H3 120.3 . .
C4 C3 H3 120.3 . .
C3 C4 C5 120.2(12) . .
C3 C4 C6 115.9(11) . .
C5 C4 C6 123.9(9) . .
C4 C5 C4 119.1(13) . 24
C4 C5 B1 120.4(7) . .
C4 C5 B1 120.4(7) 24 .
C4 C6 H6A 109.5 . .
C4 C6 H6B 109.5 . .
H6A C6 H6B 109.5 . .
C4 C6 H6C 109.5 . .
H6A C6 H6C 109.5 . .
H6B C6 H6C 109.5 . .
O2 C7 O2 117(2) 26_556 .
O2 C7 C8 121.6(12) 26_556 .
O2 C7 C8 121.6(12) . .
C9 C8 C9 121.1(9) 26_556 .
C9 C8 C7 119.5(4) 26_556 .
C9 C8 C7 119.5(4) . .
C8 C9 C9 119.5(4) . 2
C8 C9 H9 120.3 . .
C9 C9 H9 120.3 2 .

loop_
_geom_bond_atom_site_label_1
_geom_bond_atom_site_label_2
_geom_bond_distance
_geom_bond_site_symmetry_2
Zn1 O1 1.963(10) 28
Zn1 O1 1.963(10) .
Zn1 O3 1.976(2) .
Zn1 O2 2.090(15) .
Zn1 Zn1 3.112(3) 26_556
O1 C1 1.266(11) .
O2 C7 1.196(11) .
O3 Zn1 1.976(2) 45_666
O3 Zn1 1.976(2) 22_455
O3 Zn1 1.976(2) 26_556
B1 C5 1.547(13) 9
B1 C5 1.547(13) 5
B1 C5 1.547(13) .
C1 O1 1.266(11) 24
C1 C2 1.520(19) .
C2 C3 1.384(10) .
C2 C3 1.384(10) 24
C3 C4 1.387(14) .
C3 H3 0.9300 .
C4 C5 1.406(11) .
C4 C6 1.533(13) .
C5 C4 1.406(11) 24
C6 H6A 0.9600 .
C6 H6B 0.9600 .
C6 H6C 0.9600 .
C7 O2 1.196(11) 26_556
C7 C8 1.437(17) .
C8 C9 1.310(15) 26_556
C8 C9 1.310(15) .
C9 C9 1.36(2) 2
C9 H9 0.9300 .

loop_
_platon_squeeze_void_nr
_platon_squeeze_void_average_x
_platon_squeeze_void_average_y
_platon_squeeze_void_average_z
_platon_squeeze_void_volume
_platon_squeeze_void_count_electrons
_platon_squeeze_void_content
1 -0.006 -0.016 -0.008 13642 5202 ' '
